data_4025798
loop_
_publ_author_name
'Emmanuelle Dr\`ege'
'Ana\"is Guillaume'
'Nadjia Boukhedimi'
'J\'er\^ome Marrot'
'Claire Troufflard'
'Marie-Elise Tran Huu-Dau'
'Delphine Joseph'
'Sandrine Delarue-Cochin'

_publ_section_title
;
 A Facile and Stereocontrolled Synthesis of \g-Substituted
 \g-Fluoroglutamates by Conjugate Addition: Conflicting Effect between
 Fluorinated Enaminoester and Hinderered Michael Acceptor
;
_journal_name_full 'Journal of Organic Chemistry'
_journal_page_first 7596
_journal_page_last 7604
_journal_paper_doi 10.1021/jo101417c
_journal_volume 75
_journal_year 2010
_chemical_formula_sum 'C14 H22 F N O5 S2'
_chemical_formula_weight 367.45
_chemical_name_systematic
; 
 ? 
;
_space_group_IT_number 19
_symmetry_cell_setting orthorhombic
_symmetry_space_group_name_Hall 'P 2ac 2ab'
_symmetry_space_group_name_H-M 'P 21 21 21'
_atom_sites_solution_hydrogens geom
_atom_sites_solution_primary direct
_atom_sites_solution_secondary difmap
_audit_creation_method SHELXL-97
_cell_angle_alpha 90.00
_cell_angle_beta 90.00
_cell_angle_gamma 90.00
_cell_formula_units_Z 4
_cell_length_a 8.863(5)
_cell_length_b 9.876(5)
_cell_length_c 20.426(13)
_cell_measurement_reflns_used 8648
_cell_measurement_temperature 100(2)
_cell_measurement_theta_max 29.50
_cell_measurement_theta_min 2.60
_cell_volume 1787.9(18)
_computing_cell_refinement 'Bruker SAINT'
_computing_data_collection 'Bruker APEX2'
_computing_data_reduction 'Bruker SAINT'
_computing_molecular_graphics 'Bruker SHELXTL'
_computing_publication_material 'Bruker SHELXTL'
_computing_structure_refinement 'SHELXL-97 (Sheldrick, 1997)'
_computing_structure_solution 'SHELXS-97 (Sheldrick, 1990)'
_diffrn_ambient_temperature 100(2)
_diffrn_detector_area_resol_mean 512x512
_diffrn_measured_fraction_theta_full 0.997
_diffrn_measured_fraction_theta_max 0.997
_diffrn_measurement_device_type 'Bruker APEX-II CCD'
_diffrn_measurement_method '\f and \w scans'
_diffrn_radiation_monochromator graphite
_diffrn_radiation_source 'fine-focus sealed tube'
_diffrn_radiation_type MoK\a
_diffrn_radiation_wavelength 0.71073
_diffrn_reflns_av_R_equivalents 0.0299
_diffrn_reflns_av_sigmaI/netI 0.0133
_diffrn_reflns_limit_h_max 12
_diffrn_reflns_limit_h_min -12
_diffrn_reflns_limit_k_max 13
_diffrn_reflns_limit_k_min -13
_diffrn_reflns_limit_l_max 28
_diffrn_reflns_limit_l_min -28
_diffrn_reflns_number 61421
_diffrn_reflns_theta_full 29.98
_diffrn_reflns_theta_max 29.98
_diffrn_reflns_theta_min 2.29
_diffrn_standards_number 0
_exptl_absorpt_coefficient_mu 0.329
_exptl_absorpt_correction_T_max 0.9523
_exptl_absorpt_correction_T_min 0.8795
_exptl_absorpt_correction_type multi-scan
_exptl_absorpt_process_details 'SADABS (Sheldrick, V2.10)'
_exptl_crystal_colour white
_exptl_crystal_density_diffrn 1.365
_exptl_crystal_density_method 'not measured'
_exptl_crystal_description parallelepiped
_exptl_crystal_F_000 776
_exptl_crystal_size_max 0.40
_exptl_crystal_size_mid 0.30
_exptl_crystal_size_min 0.15
_refine_diff_density_max 0.300
_refine_diff_density_min -0.305
_refine_diff_density_rms 0.044
_refine_ls_abs_structure_details 'Flack H D (1983), Acta Cryst. A39, 876-881'
_refine_ls_abs_structure_Flack 0.02(4)
_refine_ls_extinction_method none
_refine_ls_goodness_of_fit_ref 1.125
_refine_ls_hydrogen_treatment constr
_refine_ls_matrix_type full
_refine_ls_number_parameters 230
_refine_ls_number_reflns 5190
_refine_ls_number_restraints 0
_refine_ls_restrained_S_all 1.125
_refine_ls_R_factor_all 0.0246
_refine_ls_R_factor_gt 0.0243
_refine_ls_shift/su_max 0.001
_refine_ls_shift/su_mean 0.000
_refine_ls_structure_factor_coef Fsqd
_refine_ls_weighting_details 'calc w=1/[\s^2^(Fo^2^)+(0.0303P)^2^+0.4656P] where P=(Fo^2^+2Fc^2^)/3'
_refine_ls_weighting_scheme calc
_refine_ls_wR_factor_gt 0.0652
_refine_ls_wR_factor_ref 0.0654
_reflns_number_gt 5138
_reflns_number_total 5190
_reflns_threshold_expression >2sigma(I)
_cod_data_source_file jo101417c_si_002_1.cif
_cod_data_source_block 6
_cod_depositor_comments
;
The following automatic conversions were performed:

'_symmetry_cell_setting' value 'Orthorhombic' changed to
'orthorhombic' according to the built-in table from CIF Core
dictionary named 'cif_core.dic' version 2.4.1 from 2010-06-29.

Automatic conversion script
Id: cif_fix_values 1646 2011-03-28 12:23:43Z adriana 
;
_cod_database_code 4025798

loop_
_symmetry_equiv_pos_as_xyz
'x, y, z'
'-x+1/2, -y, z+1/2'
'-x, y+1/2, -z+1/2'
'x+1/2, -y+1/2, -z'

loop_
_atom_site_label
_atom_site_type_symbol
_atom_site_fract_x
_atom_site_fract_y
_atom_site_fract_z
_atom_site_U_iso_or_equiv
_atom_site_adp_type
_atom_site_occupancy
_atom_site_symmetry_multiplicity
_atom_site_calc_flag
_atom_site_refinement_flags
_atom_site_disorder_assembly
_atom_site_disorder_group
S1 S 0.967166(17) 0.362681(14) 0.975990(7) 0.02295(3) Uani 1 1 d . . .
S2 S 0.942216(17) 0.663642(14) 0.982867(7) 0.02295(3) Uani 1 1 d . . .
F1 F 0.69478(4) 0.63718(3) 0.890688(16) 0.01838(7) Uani 1 1 d . . .
O1 O 0.98847(5) 0.47701(5) 0.68051(2) 0.02532(10) Uani 1 1 d . . .
O2 O 1.03056(5) 0.67223(5) 0.73380(2) 0.02890(11) Uani 1 1 d . . .
O3 O 0.52400(4) 0.43845(4) 0.86728(2) 0.01891(9) Uani 1 1 d . . .
O4 O 0.69946(5) 0.28038(4) 0.89199(2) 0.01868(9) Uani 1 1 d . . .
O5 O 0.59017(6) 0.51160(5) 0.68576(2) 0.03554(12) Uani 1 1 d . . .
N1 N 0.75673(5) 0.40296(4) 0.75153(2) 0.01412(9) Uani 1 1 d . . .
H1 H 0.7841 0.3250 0.7687 0.017 Uiso 1 1 calc R . .
C1A C 1.14105(13) 0.45157(11) 0.99611(6) 0.0235(2) Uani 0.55 1 d P . .
H1A1 H 1.2068 0.3947 1.0240 0.028 Uiso 0.55 1 calc PR . .
H1A2 H 1.1969 0.4763 0.9559 0.028 Uiso 0.55 1 calc PR . .
C1B C 1.09348(15) 0.46102(13) 1.02959(6) 0.0219(3) Uani 0.45 1 d P . .
H1B1 H 1.0463 0.4742 1.0731 0.026 Uiso 0.45 1 calc PR . .
H1B2 H 1.1903 0.4126 1.0356 0.026 Uiso 0.45 1 calc PR . .
C2A C 1.09096(13) 0.57635(12) 1.03242(6) 0.0250(2) Uani 0.55 1 d P . .
H2A1 H 1.1778 0.6378 1.0393 0.030 Uiso 0.55 1 calc PR . .
H2A2 H 1.0499 0.5509 1.0758 0.030 Uiso 0.55 1 calc PR . .
C2B C 1.12062(15) 0.59804(14) 0.99651(7) 0.0228(3) Uani 0.45 1 d P . .
H2B1 H 1.1756 0.5863 0.9547 0.027 Uiso 0.45 1 calc PR . .
H2B2 H 1.1799 0.6586 1.0253 0.027 Uiso 0.45 1 calc PR . .
C3 C 0.83571(6) 0.50659(6) 0.96671(3) 0.01765(11) Uani 1 1 d . . .
C4 C 0.77282(6) 0.51358(5) 0.89517(2) 0.01365(10) Uani 1 1 d . . .
C5 C 0.66055(6) 0.39682(5) 0.88459(2) 0.01442(11) Uani 1 1 d . . .
C6 C 0.41665(7) 0.32940(6) 0.85208(3) 0.02516(14) Uani 1 1 d . . .
H6A H 0.3763 0.2893 0.8929 0.030 Uiso 1 1 calc R . .
H6B H 0.4667 0.2572 0.8264 0.030 Uiso 1 1 calc R . .
C7 C 0.29102(7) 0.39344(8) 0.81266(4) 0.03385(17) Uani 1 1 d . . .
H7A H 0.2458 0.4674 0.8379 0.051 Uiso 1 1 calc R . .
H7B H 0.2139 0.3252 0.8030 0.051 Uiso 1 1 calc R . .
H7C H 0.3320 0.4292 0.7716 0.051 Uiso 1 1 calc R . .
C8 C 0.89442(6) 0.51281(6) 0.84206(2) 0.01493(11) Uani 1 1 d . . .
H8A H 0.9524 0.4274 0.8453 0.018 Uiso 1 1 calc R . .
H8B H 0.9652 0.5885 0.8503 0.018 Uiso 1 1 calc R . .
C9 C 0.83133(5) 0.52607(5) 0.77221(2) 0.01320(10) Uani 1 1 d . . .
H9 H 0.7551 0.6007 0.7721 0.016 Uiso 1 1 calc R . .
C10 C 0.96134(6) 0.56753(5) 0.72689(3) 0.01661(11) Uani 1 1 d . . .
C11 C 1.11152(8) 0.50990(8) 0.63578(3) 0.03267(16) Uani 1 1 d . . .
H11A H 1.0876 0.5937 0.6123 0.049 Uiso 1 1 calc R . .
H11B H 1.1246 0.4360 0.6043 0.049 Uiso 1 1 calc R . .
H11C H 1.2050 0.5221 0.6607 0.049 Uiso 1 1 calc R . .
C12 C 0.64474(7) 0.40590(6) 0.70586(3) 0.02094(13) Uani 1 1 d . . .
C13 C 0.59312(9) 0.26877(7) 0.68209(4) 0.03383(17) Uani 1 1 d . . .
H13A H 0.4832 0.2691 0.6769 0.051 Uiso 1 1 calc R . .
H13B H 0.6220 0.1994 0.7140 0.051 Uiso 1 1 calc R . .
H13C H 0.6406 0.2488 0.6399 0.051 Uiso 1 1 calc R . .
C14 C 0.70626(7) 0.49481(7) 1.01629(3) 0.02907(15) Uani 1 1 d . . .
H14A H 0.6339 0.5684 1.0091 0.044 Uiso 1 1 calc R . .
H14B H 0.7468 0.5011 1.0608 0.044 Uiso 1 1 calc R . .
H14C H 0.6554 0.4075 1.0107 0.044 Uiso 1 1 calc R . .

loop_
_atom_site_aniso_label
_atom_site_aniso_U_11
_atom_site_aniso_U_22
_atom_site_aniso_U_33
_atom_site_aniso_U_23
_atom_site_aniso_U_13
_atom_site_aniso_U_12
S1 0.02770(6) 0.01825(5) 0.02291(6) 0.00491(5) -0.01184(5) -0.00322(5)
S2 0.02812(6) 0.01900(5) 0.02175(6) -0.00272(5) -0.00821(5) -0.00440(5)
F1 0.02089(14) 0.01260(13) 0.02164(14) -0.00009(12) -0.00157(12) 0.00312(12)
O1 0.02847(19) 0.02290(19) 0.02458(18) -0.00474(16) 0.01261(16) -0.00814(17)
O2 0.0312(2) 0.0255(2) 0.0300(2) -0.00426(17) 0.00855(18) -0.01461(18)
O3 0.01324(15) 0.01840(16) 0.02508(18) -0.00263(15) -0.00278(15) -0.00104(14)
O4 0.02016(17) 0.01501(16) 0.02086(17) 0.00169(14) -0.00115(15) -0.00055(14)
O5 0.0433(2) 0.0241(2) 0.0392(2) 0.0056(2) -0.02556(19) -0.0024(2)
N1 0.01507(17) 0.01238(18) 0.01489(18) 0.00060(15) -0.00089(15) -0.00225(15)
C1A 0.0217(4) 0.0222(5) 0.0268(5) 0.0011(4) -0.0077(4) -0.0008(4)
C1B 0.0254(5) 0.0214(5) 0.0188(5) 0.0013(5) -0.0109(4) -0.0004(5)
C2A 0.0258(5) 0.0258(5) 0.0235(5) -0.0028(4) -0.0125(4) -0.0015(4)
C2B 0.0232(5) 0.0217(5) 0.0234(6) 0.0085(5) -0.0094(5) -0.0050(5)
C3 0.0219(2) 0.0172(2) 0.01384(19) -0.00014(18) -0.00315(18) -0.0027(2)
C4 0.01442(19) 0.01208(19) 0.01446(19) -0.00016(17) -0.00168(16) 0.00018(17)
C5 0.01429(19) 0.0162(2) 0.01281(19) -0.00060(17) 0.00020(17) -0.00185(18)
C6 0.0166(2) 0.0242(3) 0.0347(3) -0.0016(2) -0.0040(2) -0.0071(2)
C7 0.0179(2) 0.0346(3) 0.0490(4) -0.0081(3) -0.0114(3) -0.0007(3)
C8 0.01292(19) 0.0181(2) 0.01375(19) 0.00066(18) -0.00191(16) -0.00182(18)
C9 0.01370(19) 0.01251(19) 0.01340(18) 0.00033(17) -0.00078(16) -0.00181(17)
C10 0.0166(2) 0.0168(2) 0.0164(2) 0.00253(18) -0.00039(18) -0.00129(19)
C11 0.0319(3) 0.0369(3) 0.0291(3) -0.0053(3) 0.0172(2) -0.0102(3)
C12 0.0247(2) 0.0210(2) 0.0172(2) 0.0008(2) -0.0057(2) -0.0053(2)
C13 0.0484(4) 0.0247(3) 0.0284(3) -0.0022(2) -0.0135(3) -0.0142(3)
C14 0.0322(3) 0.0392(3) 0.0158(2) -0.0019(3) 0.0039(2) -0.0084(3)

loop_
_atom_type_symbol
_atom_type_description
_atom_type_scat_dispersion_real
_atom_type_scat_dispersion_imag
_atom_type_scat_source
C C 0.0033 0.0016 'International Tables Vol C Tables 4.2.6.8 and 6.1.1.4'
H H 0.0000 0.0000 'International Tables Vol C Tables 4.2.6.8 and 6.1.1.4'
N N 0.0061 0.0033 'International Tables Vol C Tables 4.2.6.8 and 6.1.1.4'
O O 0.0106 0.0060 'International Tables Vol C Tables 4.2.6.8 and 6.1.1.4'
F F 0.0171 0.0103 'International Tables Vol C Tables 4.2.6.8 and 6.1.1.4'
S S 0.1246 0.1234 'International Tables Vol C Tables 4.2.6.8 and 6.1.1.4'

loop_
_geom_angle_atom_site_label_1
_geom_angle_atom_site_label_2
_geom_angle_atom_site_label_3
_geom_angle
_geom_angle_site_symmetry_1
_geom_angle_site_symmetry_3
_geom_angle_publ_flag
C1A S1 C1B 25.50(5) . . ?
C1A S1 C3 100.72(6) . . ?
C1B S1 C3 92.22(6) . . ?
C2B S2 C3 100.45(6) . . ?
C2B S2 C2A 25.53(6) . . ?
C3 S2 C2A 94.00(5) . . ?
C10 O1 C11 115.67(6) . . ?
C5 O3 C6 114.82(6) . . ?
C12 N1 C9 120.99(5) . . ?
C12 N1 H1 119.5 . . ?
C9 N1 H1 119.5 . . ?
C2A C1A S1 104.85(8) . . ?
C2A C1A H1A1 110.8 . . ?
S1 C1A H1A1 110.8 . . ?
C2A C1A H1A2 110.8 . . ?
S1 C1A H1A2 110.8 . . ?
H1A1 C1A H1A2 108.9 . . ?
C2B C1B S1 107.39(9) . . ?
C2B C1B H1B1 110.2 . . ?
S1 C1B H1B1 110.2 . . ?
C2B C1B H1B2 110.2 . . ?
S1 C1B H1B2 110.2 . . ?
H1B1 C1B H1B2 108.5 . . ?
C1A C2A S2 108.56(8) . . ?
C1A C2A H2A1 110.0 . . ?
S2 C2A H2A1 110.0 . . ?
C1A C2A H2A2 110.0 . . ?
S2 C2A H2A2 110.0 . . ?
H2A1 C2A H2A2 108.4 . . ?
C1B C2B S2 104.97(9) . . ?
C1B C2B H2B1 110.8 . . ?
S2 C2B H2B1 110.8 . . ?
C1B C2B H2B2 110.8 . . ?
S2 C2B H2B2 110.8 . . ?
H2B1 C2B H2B2 108.8 . . ?
C14 C3 C4 110.68(6) . . ?
C14 C3 S2 109.15(5) . . ?
C4 C3 S2 108.18(4) . . ?
C14 C3 S1 110.21(5) . . ?
C4 C3 S1 110.74(4) . . ?
S2 C3 S1 107.79(5) . . ?
F1 C4 C8 107.75(5) . . ?
F1 C4 C5 108.87(6) . . ?
C8 C4 C5 110.64(5) . . ?
F1 C4 C3 105.91(4) . . ?
C8 C4 C3 114.27(6) . . ?
C5 C4 C3 109.17(4) . . ?
O4 C5 O3 126.02(5) . . ?
O4 C5 C4 120.69(6) . . ?
O3 C5 C4 113.29(6) . . ?
O3 C6 C7 106.41(6) . . ?
O3 C6 H6A 110.4 . . ?
C7 C6 H6A 110.4 . . ?
O3 C6 H6B 110.4 . . ?
C7 C6 H6B 110.4 . . ?
H6A C6 H6B 108.6 . . ?
C6 C7 H7A 109.5 . . ?
C6 C7 H7B 109.5 . . ?
H7A C7 H7B 109.5 . . ?
C6 C7 H7C 109.5 . . ?
H7A C7 H7C 109.5 . . ?
H7B C7 H7C 109.5 . . ?
C4 C8 C9 113.67(6) . . ?
C4 C8 H8A 108.8 . . ?
C9 C8 H8A 108.8 . . ?
C4 C8 H8B 108.8 . . ?
C9 C8 H8B 108.8 . . ?
H8A C8 H8B 107.7 . . ?
N1 C9 C10 113.04(5) . . ?
N1 C9 C8 111.43(5) . . ?
C10 C9 C8 108.03(6) . . ?
N1 C9 H9 108.1 . . ?
C10 C9 H9 108.1 . . ?
C8 C9 H9 108.1 . . ?
O2 C10 O1 124.60(6) . . ?
O2 C10 C9 122.57(5) . . ?
O1 C10 C9 112.82(5) . . ?
O1 C11 H11A 109.5 . . ?
O1 C11 H11B 109.5 . . ?
H11A C11 H11B 109.5 . . ?
O1 C11 H11C 109.5 . . ?
H11A C11 H11C 109.5 . . ?
H11B C11 H11C 109.5 . . ?
O5 C12 N1 122.47(6) . . ?
O5 C12 C13 122.58(7) . . ?
N1 C12 C13 114.95(6) . . ?
C12 C13 H13A 109.5 . . ?
C12 C13 H13B 109.5 . . ?
H13A C13 H13B 109.5 . . ?
C12 C13 H13C 109.5 . . ?
H13A C13 H13C 109.5 . . ?
H13B C13 H13C 109.5 . . ?
C3 C14 H14A 109.5 . . ?
C3 C14 H14B 109.5 . . ?
H14A C14 H14B 109.5 . . ?
C3 C14 H14C 109.5 . . ?
H14A C14 H14C 109.5 . . ?
H14B C14 H14C 109.5 . . ?

loop_
_geom_bond_atom_site_label_1
_geom_bond_atom_site_label_2
_geom_bond_distance
_geom_bond_site_symmetry_2
_geom_bond_publ_flag
S1 C1A 1.8207(14) . ?
S1 C1B 1.8426(15) . ?
S1 C3 1.8475(9) . ?
S2 C2B 1.7313(16) . ?
S2 C3 1.8455(9) . ?
S2 C2A 1.8723(13) . ?
F1 C4 1.4060(8) . ?
O1 C10 1.3245(9) . ?
O1 C11 1.4593(10) . ?
O2 C10 1.2106(9) . ?
O3 C5 1.3262(9) . ?
O3 C6 1.4702(9) . ?
O4 C5 1.2101(9) . ?
O5 C12 1.2215(9) . ?
N1 C12 1.3624(9) . ?
N1 C9 1.4469(9) . ?
N1 H1 0.8800 . ?
C1A C2A 1.5052(17) . ?
C1A H1A1 0.9900 . ?
C1A H1A2 0.9900 . ?
C1B C2B 1.532(2) . ?
C1B H1B1 0.9900 . ?
C1B H1B2 0.9900 . ?
C2A H2A1 0.9900 . ?
C2A H2A2 0.9900 . ?
C2B H2B1 0.9900 . ?
C2B H2B2 0.9900 . ?
C3 C14 1.5347(11) . ?
C3 C4 1.5655(11) . ?
C4 C8 1.5292(10) . ?
C4 C5 1.5383(9) . ?
C6 C7 1.5127(11) . ?
C6 H6A 0.9900 . ?
C6 H6B 0.9900 . ?
C7 H7A 0.9800 . ?
C7 H7B 0.9800 . ?
C7 H7C 0.9800 . ?
C8 C9 1.5381(11) . ?
C8 H8A 0.9900 . ?
C8 H8B 0.9900 . ?
C9 C10 1.5337(9) . ?
C9 H9 1.0000 . ?
C11 H11A 0.9800 . ?
C11 H11B 0.9800 . ?
C11 H11C 0.9800 . ?
C12 C13 1.5097(11) . ?
C13 H13A 0.9800 . ?
C13 H13B 0.9800 . ?
C13 H13C 0.9800 . ?
C14 H14A 0.9800 . ?
C14 H14B 0.9800 . ?
C14 H14C 0.9800 . ?
